data_4321194
loop_
_publ_author_name
'Bashyam Sridevi'
'Seenichamy Jeyaprakash Narayanan'
'Rohini Rao'
'Tavarekere K. Chandrashekar'
'Ulrich Englich'
'Karin Ruhlandt-Senge'

_publ_section_title
;
 meso-Aryl Smaragdyrins: Novel Anion and Metal Receptors
;
_journal_name_full 'Inorganic Chemistry'
_journal_page_first 3669
_journal_page_last 3677
_journal_paper_doi 10.1021/ic000031v
_journal_volume 39
_journal_year 2000
_chemical_formula_sum 'C41 H29 Cl N4 O'
_chemical_formula_weight 629.13
_chemical_name_systematic
;
 ?
;
_space_group_IT_number 14
_symmetry_cell_setting monoclinic
_symmetry_space_group_name_Hall '-P 2ybc'
_symmetry_space_group_name_H-M 'P 1 21/c 1'
_atom_sites_solution_hydrogens geom
_atom_sites_solution_primary direct
_atom_sites_solution_secondary difmap
_audit_creation_method SHELXL-97
_cell_angle_alpha 90.00
_cell_angle_beta 109.5460(10)
_cell_angle_gamma 90.00
_cell_formula_units_Z 4
_cell_length_a 11.8783(2)
_cell_length_b 17.3787(4)
_cell_length_c 16.0151(3)
_cell_measurement_reflns_used 8096
_cell_measurement_temperature 93(2)
_cell_volume 3115.47(11)
_computing_cell_refinement 'Bruker SMART'
_computing_data_collection 'Bruker SMART'
_computing_data_reduction 'Bruker SHELXTL'
_computing_molecular_graphics 'Bruker SHELXTL'
_computing_publication_material 'Bruker SHELXTL'
_computing_structure_refinement 'SHELXL-97 (Sheldrick, 1997)'
_computing_structure_solution 'SHELXS-97 (Sheldrick, 1990)'
_diffrn_ambient_temperature 93(2)
_diffrn_measured_fraction_theta_full 0.980
_diffrn_measured_fraction_theta_max 0.980
_diffrn_measurement_device_type 'CCD area detector'
_diffrn_measurement_method 'phi and omega scans'
_diffrn_radiation_monochromator graphite
_diffrn_radiation_source 'fine-focus sealed tube'
_diffrn_radiation_type MoK\a
_diffrn_radiation_wavelength 0.71073
_diffrn_reflns_av_R_equivalents 0.0565
_diffrn_reflns_av_sigmaI/netI 0.0599
_diffrn_reflns_limit_h_max 14
_diffrn_reflns_limit_h_min -15
_diffrn_reflns_limit_k_max 23
_diffrn_reflns_limit_k_min -14
_diffrn_reflns_limit_l_max 20
_diffrn_reflns_limit_l_min -19
_diffrn_reflns_number 24139
_diffrn_reflns_theta_full 28.31
_diffrn_reflns_theta_max 28.31
_diffrn_reflns_theta_min 1.79
_diffrn_standards_decay_% No
_exptl_absorpt_coefficient_mu 0.164
_exptl_absorpt_correction_T_max 0.9679
_exptl_absorpt_correction_T_min 0.9313
_exptl_absorpt_correction_type multi-scan
_exptl_absorpt_process_details 'Blessing, Acta Cryst. (1995) A51 33-38.'
_exptl_crystal_colour 'dark purple'
_exptl_crystal_density_diffrn 1.341
_exptl_crystal_density_method 'not measured'
_exptl_crystal_description block
_exptl_crystal_F_000 1312
_exptl_crystal_size_max 0.44
_exptl_crystal_size_mid 0.36
_exptl_crystal_size_min 0.20
_refine_diff_density_max 0.384
_refine_diff_density_min -0.277
_refine_diff_density_rms 0.060
_refine_ls_extinction_method none
_refine_ls_goodness_of_fit_ref 1.015
_refine_ls_hydrogen_treatment mixed
_refine_ls_matrix_type full
_refine_ls_number_parameters 437
_refine_ls_number_reflns 7601
_refine_ls_number_restraints 4
_refine_ls_restrained_S_all 1.015
_refine_ls_R_factor_all 0.0850
_refine_ls_R_factor_gt 0.0497
_refine_ls_shift/su_max 0.001
_refine_ls_shift/su_mean 0.000
_refine_ls_structure_factor_coef Fsqd
_refine_ls_weighting_details 'calc w=1/[\s^2^(Fo^2^)+(0.0486P)^2^+1.9819P] where P=(Fo^2^+2Fc^2^)/3'
_refine_ls_weighting_scheme calc
_refine_ls_wR_factor_gt 0.1071
_refine_ls_wR_factor_ref 0.1211
_reflns_number_gt 5328
_reflns_number_total 7601
_reflns_threshold_expression >2sigma(I)
_cod_data_source_file ic000031v_2.cif
_cod_data_source_block karin29
_cod_depositor_comments
;
The following automatic conversions were performed:

'_symmetry_cell_setting' value 'Monoclinic' changed to 'monoclinic'
according to the built-in table from CIF Core dictionary named
'cif_core.dic' version 2.4.1 from 2010-06-29.

Automatic conversion script
Id: cif_fix_values 1646 2011-03-28 12:23:43Z adriana 
;
_cod_database_code 4321194

loop_
_symmetry_equiv_pos_as_xyz
'x, y, z'
'-x, y+1/2, -z+1/2'
'-x, -y, -z'
'x, -y-1/2, z-1/2'

loop_
_atom_site_label
_atom_site_type_symbol
_atom_site_fract_x
_atom_site_fract_y
_atom_site_fract_z
_atom_site_U_iso_or_equiv
_atom_site_adp_type
_atom_site_occupancy
_atom_site_symmetry_multiplicity
_atom_site_calc_flag
_atom_site_refinement_flags
_atom_site_disorder_assembly
_atom_site_disorder_group
Cl1 Cl 0.99985(4) 0.22149(3) 0.73764(3) 0.01718(11) Uani 1 1 d . . .
O1 O 0.71224(12) 0.29202(8) 0.69511(9) 0.0173(3) Uani 1 1 d . . .
N1 N 0.91134(14) 0.30647(9) 0.87347(11) 0.0159(3) Uani 1 1 d D . .
H1A H 0.9135(19) 0.2791(12) 0.8258(13) 0.019 Uiso 1 1 d D . .
N2 N 1.06384(14) 0.16713(9) 0.93365(11) 0.0162(3) Uani 1 1 d D . .
H2A H 1.0482(19) 0.1719(12) 0.8742(13) 0.019 Uiso 1 1 d D . .
N3 N 0.95287(15) 0.04782(10) 0.81741(11) 0.0172(3) Uani 1 1 d D . .
H3A H 0.9273(19) 0.0901(12) 0.8347(14) 0.021 Uiso 1 1 d D . .
N4 N 0.76697(15) 0.12116(9) 0.67018(11) 0.0164(3) Uani 1 1 d D . .
H4A H 0.8218(18) 0.1562(12) 0.6967(14) 0.020 Uiso 1 1 d D . .
C1 C 0.85042(17) 0.37449(11) 0.86967(13) 0.0160(4) Uani 1 1 d . . .
C2 C 0.89149(19) 0.40659(12) 0.95604(13) 0.0209(4) Uani 1 1 d . . .
H2B H 0.8654 0.4537 0.9735 0.025 Uiso 1 1 calc R . .
C3 C 0.97608(19) 0.35755(12) 1.01051(13) 0.0219(4) Uani 1 1 d . . .
H3B H 1.0176 0.3646 1.0720 0.026 Uiso 1 1 calc R . .
C4 C 0.98969(17) 0.29504(11) 0.95826(13) 0.0174(4) Uani 1 1 d . . .
C5 C 1.05837(17) 0.22762(11) 0.98756(12) 0.0167(4) Uani 1 1 d . . .
C6 C 1.11892(17) 0.20488(12) 1.07603(13) 0.0192(4) Uani 1 1 d . . .
H6A H 1.1300 0.2353 1.1275 0.023 Uiso 1 1 calc R . .
C7 C 1.15899(17) 0.13067(12) 1.07416(13) 0.0189(4) Uani 1 1 d . . .
H7A H 1.2032 0.1013 1.1245 0.023 Uiso 1 1 calc R . .
C8 C 1.12354(17) 0.10520(11) 0.98495(12) 0.0160(4) Uani 1 1 d . . .
C9 C 1.12610(17) 0.02940(11) 0.95337(13) 0.0157(4) Uani 1 1 d . . .
C10 C 1.20898(17) -0.02634(11) 1.01388(12) 0.0163(4) Uani 1 1 d . . .
C11 C 1.32441(18) -0.00342(12) 1.06690(13) 0.0211(4) Uani 1 1 d . . .
H11A H 1.3520 0.0468 1.0605 0.025 Uiso 1 1 calc R . .
C12 C 1.39847(18) -0.05381(13) 1.12866(14) 0.0248(5) Uani 1 1 d . . .
H12A H 1.4753 -0.0372 1.1654 0.030 Uiso 1 1 calc R . .
C13 C 1.36073(19) -0.12824(13) 1.13696(14) 0.0260(5) Uani 1 1 d . . .
H13A H 1.4113 -0.1625 1.1793 0.031 Uiso 1 1 calc R . .
C14 C 1.24864(18) -0.15215(12) 1.08285(14) 0.0227(4) Uani 1 1 d . . .
H14A H 1.2232 -0.2034 1.0872 0.027 Uiso 1 1 calc R . .
C15 C 1.17349(18) -0.10172(12) 1.02244(13) 0.0191(4) Uani 1 1 d . . .
H15A H 1.0966 -0.1187 0.9863 0.023 Uiso 1 1 calc R . .
C16 C 1.04709(17) 0.00364(11) 0.87079(13) 0.0166(4) Uani 1 1 d . . .
C17 C 1.04219(17) -0.06602(11) 0.82354(13) 0.0181(4) Uani 1 1 d . . .
H17A H 1.0955 -0.1082 0.8427 0.022 Uiso 1 1 calc R . .
C18 C 0.94692(17) -0.06229(12) 0.74496(13) 0.0191(4) Uani 1 1 d . . .
H18A H 0.9232 -0.1014 0.7011 0.023 Uiso 1 1 calc R . .
C19 C 0.89131(17) 0.00999(11) 0.74152(13) 0.0178(4) Uani 1 1 d . . .
C20 C 0.79370(17) 0.04336(11) 0.67363(13) 0.0183(4) Uani 1 1 d . . .
C21 C 0.70784(18) 0.00706(12) 0.60234(13) 0.0191(4) Uani 1 1 d . . .
H21A H 0.7035 -0.0464 0.5890 0.023 Uiso 1 1 calc R . .
C22 C 0.63096(17) 0.06326(11) 0.55523(13) 0.0176(4) Uani 1 1 d . . .
H22A H 0.5637 0.0550 0.5035 0.021 Uiso 1 1 calc R . .
C23 C 0.66840(17) 0.13530(11) 0.59644(13) 0.0170(4) Uani 1 1 d . . .
C24 C 0.61436(17) 0.20779(11) 0.56716(13) 0.0176(4) Uani 1 1 d . . .
C25 C 0.51662(18) 0.20578(11) 0.47856(13) 0.0183(4) Uani 1 1 d . . .
C26 C 0.54206(19) 0.18596(12) 0.40219(13) 0.0219(4) Uani 1 1 d . . .
H26A H 0.6224 0.1769 0.4056 0.026 Uiso 1 1 calc R . .
C27 C 0.4502(2) 0.17942(12) 0.32097(14) 0.0260(5) Uani 1 1 d . . .
H27A H 0.4684 0.1660 0.2694 0.031 Uiso 1 1 calc R . .
C28 C 0.3339(2) 0.19227(13) 0.31505(14) 0.0280(5) Uani 1 1 d . . .
H28A H 0.2715 0.1868 0.2598 0.034 Uiso 1 1 calc R . .
C29 C 0.30728(19) 0.21345(12) 0.39043(14) 0.0256(5) Uani 1 1 d . . .
H29A H 0.2269 0.2236 0.3861 0.031 Uiso 1 1 calc R . .
C30 C 0.39743(18) 0.21976(12) 0.47127(14) 0.0217(4) Uani 1 1 d . . .
H30A H 0.3785 0.2337 0.5224 0.026 Uiso 1 1 calc R . .
C31 C 0.63539(17) 0.27906(12) 0.60840(12) 0.0174(4) Uani 1 1 d . . .
C32 C 0.58332(18) 0.35023(12) 0.57275(13) 0.0200(4) Uani 1 1 d . . .
H32A H 0.5293 0.3583 0.5144 0.024 Uiso 1 1 calc R . .
C33 C 0.62364(18) 0.40492(12) 0.63591(13) 0.0196(4) Uani 1 1 d . . .
H33A H 0.6023 0.4578 0.6294 0.024 Uiso 1 1 calc R . .
C34 C 0.70303(17) 0.37014(11) 0.71353(13) 0.0166(4) Uani 1 1 d . . .
C35 C 0.76163(17) 0.40512(11) 0.79376(13) 0.0167(4) Uani 1 1 d . . .
C36 C 0.72495(17) 0.48702(11) 0.80215(12) 0.0155(4) Uani 1 1 d . . .
C37 C 0.77828(18) 0.54792(12) 0.77292(14) 0.0223(4) Uani 1 1 d . . .
H37A H 0.8394 0.5379 0.7484 0.027 Uiso 1 1 calc R . .
C38 C 0.74280(19) 0.62336(12) 0.77937(15) 0.0244(5) Uani 1 1 d . . .
H38A H 0.7780 0.6644 0.7577 0.029 Uiso 1 1 calc R . .
C39 C 0.65644(18) 0.63859(12) 0.81727(14) 0.0219(4) Uani 1 1 d . . .
H39A H 0.6326 0.6901 0.8221 0.026 Uiso 1 1 calc R . .
C40 C 0.6051(2) 0.57890(13) 0.84790(15) 0.0265(5) Uani 1 1 d . . .
H40A H 0.5469 0.5894 0.8751 0.032 Uiso 1 1 calc R . .
C41 C 0.63788(19) 0.50317(12) 0.83940(14) 0.0239(5) Uani 1 1 d . . .
H41A H 0.6002 0.4623 0.8593 0.029 Uiso 1 1 calc R . .

loop_
_atom_site_aniso_label
_atom_site_aniso_U_11
_atom_site_aniso_U_22
_atom_site_aniso_U_33
_atom_site_aniso_U_23
_atom_site_aniso_U_13
_atom_site_aniso_U_12
Cl1 0.0189(2) 0.0168(2) 0.0170(2) -0.00002(18) 0.00743(17) -0.00029(18)
O1 0.0194(7) 0.0135(7) 0.0188(7) -0.0025(5) 0.0059(5) 0.0011(5)
N1 0.0208(8) 0.0114(8) 0.0164(8) -0.0011(6) 0.0074(7) 0.0006(7)
N2 0.0187(8) 0.0138(8) 0.0155(8) 0.0014(6) 0.0047(7) 0.0015(6)
N3 0.0203(8) 0.0133(8) 0.0173(8) -0.0007(7) 0.0053(7) 0.0026(7)
N4 0.0181(8) 0.0110(8) 0.0177(8) -0.0009(6) 0.0028(6) 0.0001(7)
C1 0.0181(9) 0.0113(9) 0.0205(10) -0.0006(7) 0.0091(8) -0.0004(7)
C2 0.0271(11) 0.0157(10) 0.0191(10) -0.0023(8) 0.0067(8) 0.0031(8)
C3 0.0278(11) 0.0183(11) 0.0170(10) -0.0030(8) 0.0042(8) 0.0025(9)
C4 0.0208(10) 0.0145(10) 0.0188(10) -0.0012(7) 0.0092(8) 0.0001(8)
C5 0.0185(9) 0.0145(10) 0.0175(9) -0.0009(8) 0.0063(7) -0.0013(8)
C6 0.0211(10) 0.0182(11) 0.0168(10) -0.0019(8) 0.0041(8) 0.0005(8)
C7 0.0184(10) 0.0200(11) 0.0164(10) 0.0011(8) 0.0033(8) 0.0015(8)
C8 0.0164(9) 0.0143(10) 0.0180(9) 0.0018(7) 0.0068(7) 0.0010(8)
C9 0.0159(9) 0.0149(10) 0.0174(9) 0.0014(7) 0.0069(7) 0.0005(8)
C10 0.0178(9) 0.0168(10) 0.0155(9) 0.0011(7) 0.0073(7) 0.0025(8)
C11 0.0226(10) 0.0170(10) 0.0237(11) 0.0012(8) 0.0075(8) -0.0010(8)
C12 0.0177(10) 0.0252(12) 0.0273(11) 0.0027(9) 0.0020(9) 0.0001(9)
C13 0.0249(11) 0.0234(12) 0.0272(11) 0.0095(9) 0.0052(9) 0.0051(9)
C14 0.0230(10) 0.0170(10) 0.0293(11) 0.0048(8) 0.0104(9) 0.0003(8)
C15 0.0172(9) 0.0186(10) 0.0230(10) 0.0004(8) 0.0086(8) -0.0004(8)
C16 0.0166(9) 0.0147(10) 0.0199(10) 0.0027(8) 0.0081(8) 0.0015(8)
C17 0.0194(10) 0.0160(10) 0.0211(10) 0.0020(8) 0.0095(8) 0.0004(8)
C18 0.0198(10) 0.0158(10) 0.0230(10) -0.0029(8) 0.0091(8) -0.0018(8)
C19 0.0196(9) 0.0157(10) 0.0182(10) -0.0005(8) 0.0067(8) -0.0015(8)
C20 0.0195(10) 0.0142(10) 0.0225(10) -0.0009(8) 0.0089(8) 0.0013(8)
C21 0.0230(10) 0.0143(10) 0.0199(10) -0.0014(8) 0.0070(8) -0.0014(8)
C22 0.0194(10) 0.0156(10) 0.0165(9) -0.0017(8) 0.0042(8) -0.0012(8)
C23 0.0175(9) 0.0172(10) 0.0167(9) 0.0002(8) 0.0061(7) -0.0010(8)
C24 0.0183(9) 0.0178(11) 0.0171(9) -0.0003(8) 0.0065(8) 0.0005(8)
C25 0.0223(10) 0.0126(10) 0.0184(10) 0.0017(7) 0.0045(8) 0.0008(8)
C26 0.0269(11) 0.0161(10) 0.0221(10) 0.0010(8) 0.0072(8) 0.0020(8)
C27 0.0414(13) 0.0158(11) 0.0194(10) 0.0007(8) 0.0083(9) 0.0026(9)
C28 0.0326(12) 0.0198(11) 0.0207(11) 0.0011(9) -0.0053(9) -0.0002(9)
C29 0.0201(10) 0.0206(11) 0.0300(12) 0.0011(9) 0.0004(8) 0.0035(9)
C30 0.0250(10) 0.0177(10) 0.0211(10) 0.0004(8) 0.0062(8) 0.0020(9)
C31 0.0169(9) 0.0187(10) 0.0162(9) -0.0022(8) 0.0050(7) -0.0011(8)
C32 0.0235(10) 0.0173(10) 0.0186(10) 0.0014(8) 0.0061(8) 0.0025(8)
C33 0.0221(10) 0.0156(10) 0.0218(10) 0.0006(8) 0.0083(8) 0.0034(8)
C34 0.0176(9) 0.0108(9) 0.0229(10) -0.0018(8) 0.0090(8) 0.0014(7)
C35 0.0192(10) 0.0132(10) 0.0200(10) 0.0000(7) 0.0094(8) -0.0008(8)
C36 0.0180(9) 0.0137(10) 0.0134(9) -0.0009(7) 0.0033(7) 0.0011(7)
C37 0.0224(10) 0.0181(11) 0.0321(12) -0.0021(9) 0.0165(9) 0.0001(8)
C38 0.0262(11) 0.0155(10) 0.0343(12) -0.0008(9) 0.0138(9) -0.0021(9)
C39 0.0247(10) 0.0156(10) 0.0254(11) -0.0024(8) 0.0085(8) 0.0018(8)
C40 0.0315(12) 0.0225(12) 0.0333(12) -0.0007(9) 0.0210(10) 0.0060(9)
C41 0.0311(12) 0.0172(11) 0.0292(12) 0.0044(9) 0.0179(9) 0.0037(9)

loop_
_atom_type_symbol
_atom_type_description
_atom_type_scat_dispersion_real
_atom_type_scat_dispersion_imag
_atom_type_scat_source
C C 0.0033 0.0016 'International Tables Vol C Tables 4.2.6.8 and 6.1.1.4'
H H 0.0000 0.0000 'International Tables Vol C Tables 4.2.6.8 and 6.1.1.4'
N N 0.0061 0.0033 'International Tables Vol C Tables 4.2.6.8 and 6.1.1.4'
O O 0.0106 0.0060 'International Tables Vol C Tables 4.2.6.8 and 6.1.1.4'
Cl Cl 0.1484 0.1585 'International Tables Vol C Tables 4.2.6.8 and 6.1.1.4'

loop_
_geom_angle_atom_site_label_1
_geom_angle_atom_site_label_2
_geom_angle_atom_site_label_3
_geom_angle
_geom_angle_site_symmetry_1
_geom_angle_site_symmetry_3
_geom_angle_publ_flag
C34 O1 C31 107.07(14) . . ?
C1 N1 C4 109.79(16) . . ?
C5 N2 C8 109.96(16) . . ?
C19 N3 C16 111.35(17) . . ?
C23 N4 C20 109.00(16) . . ?
N1 C1 C2 106.89(17) . . ?
N1 C1 C35 126.07(17) . . ?
C2 C1 C35 127.03(18) . . ?
C3 C2 C1 108.25(18) . . ?
C2 C3 C4 107.66(18) . . ?
N1 C4 C3 107.39(17) . . ?
N1 C4 C5 124.73(17) . . ?
C3 C4 C5 127.42(18) . . ?
N2 C5 C6 107.48(17) . . ?
N2 C5 C4 124.59(17) . . ?
C6 C5 C4 127.39(18) . . ?
C7 C6 C5 107.66(18) . . ?
C6 C7 C8 109.00(17) . . ?
N2 C8 C9 125.11(17) . . ?
N2 C8 C7 105.87(17) . . ?
C9 C8 C7 128.02(18) . . ?
C16 C9 C8 122.83(17) . . ?
C16 C9 C10 119.41(17) . . ?
C8 C9 C10 117.55(17) . . ?
C15 C10 C11 118.12(18) . . ?
C15 C10 C9 121.30(17) . . ?
C11 C10 C9 120.54(18) . . ?
C12 C11 C10 120.48(19) . . ?
C13 C12 C11 120.41(19) . . ?
C14 C13 C12 119.47(19) . . ?
C15 C14 C13 120.4(2) . . ?
C14 C15 C10 121.08(19) . . ?
N3 C16 C9 123.10(18) . . ?
N3 C16 C17 105.21(17) . . ?
C9 C16 C17 131.69(18) . . ?
C18 C17 C16 108.67(17) . . ?
C17 C18 C19 107.87(18) . . ?
N3 C19 C18 106.89(17) . . ?
N3 C19 C20 122.93(18) . . ?
C18 C19 C20 130.12(18) . . ?
N4 C20 C21 108.20(17) . . ?
N4 C20 C19 123.10(18) . . ?
C21 C20 C19 128.68(18) . . ?
C22 C21 C20 107.20(18) . . ?
C21 C22 C23 108.93(17) . . ?
N4 C23 C22 106.62(16) . . ?
N4 C23 C24 126.96(18) . . ?
C22 C23 C24 126.42(17) . . ?
C31 C24 C23 130.21(18) . . ?
C31 C24 C25 115.44(17) . . ?
C23 C24 C25 114.32(17) . . ?
C26 C25 C30 118.54(18) . . ?
C26 C25 C24 120.46(18) . . ?
C30 C25 C24 120.92(18) . . ?
C27 C26 C25 120.4(2) . . ?
C28 C27 C26 120.5(2) . . ?
C27 C28 C29 119.83(19) . . ?
C30 C29 C28 120.2(2) . . ?
C29 C30 C25 120.6(2) . . ?
C24 C31 O1 124.71(17) . . ?
C24 C31 C32 127.15(18) . . ?
O1 C31 C32 108.13(16) . . ?
C33 C32 C31 108.34(18) . . ?
C32 C33 C34 108.71(18) . . ?
C35 C34 O1 124.89(17) . . ?
C35 C34 C33 127.42(18) . . ?
O1 C34 C33 107.69(16) . . ?
C34 C35 C1 129.08(18) . . ?
C34 C35 C36 115.33(17) . . ?
C1 C35 C36 115.58(17) . . ?
C41 C36 C37 118.70(18) . . ?
C41 C36 C35 120.64(18) . . ?
C37 C36 C35 120.66(18) . . ?
C38 C37 C36 120.53(19) . . ?
C39 C38 C37 120.1(2) . . ?
C40 C39 C38 119.7(2) . . ?
C39 C40 C41 120.5(2) . . ?
C36 C41 C40 120.5(2) . . ?

loop_
_geom_bond_atom_site_label_1
_geom_bond_atom_site_label_2
_geom_bond_distance
_geom_bond_site_symmetry_2
_geom_bond_publ_flag
O1 C34 1.401(2) . ?
O1 C31 1.401(2) . ?
N1 C1 1.377(2) . ?
N1 C4 1.380(2) . ?
N2 C5 1.376(3) . ?
N2 C8 1.395(2) . ?
N3 C19 1.360(2) . ?
N3 C16 1.390(2) . ?
N4 C23 1.379(2) . ?
N4 C20 1.386(2) . ?
C1 C2 1.418(3) . ?
C1 C35 1.420(3) . ?
C2 C3 1.382(3) . ?
C3 C4 1.413(3) . ?
C4 C5 1.415(3) . ?
C5 C6 1.414(3) . ?
C6 C7 1.379(3) . ?
C7 C8 1.418(3) . ?
C8 C9 1.415(3) . ?
C9 C16 1.414(3) . ?
C9 C10 1.486(3) . ?
C10 C15 1.397(3) . ?
C10 C11 1.407(3) . ?
C11 C12 1.392(3) . ?
C12 C13 1.390(3) . ?
C13 C14 1.387(3) . ?
C14 C15 1.387(3) . ?
C16 C17 1.419(3) . ?
C17 C18 1.384(3) . ?
C18 C19 1.412(3) . ?
C19 C20 1.421(3) . ?
C20 C21 1.401(3) . ?
C21 C22 1.377(3) . ?
C22 C23 1.416(3) . ?
C23 C24 1.421(3) . ?
C24 C31 1.386(3) . ?
C24 C25 1.503(3) . ?
C25 C26 1.398(3) . ?
C25 C30 1.402(3) . ?
C26 C27 1.395(3) . ?
C27 C28 1.372(3) . ?
C28 C29 1.396(3) . ?
C29 C30 1.381(3) . ?
C31 C32 1.415(3) . ?
C32 C33 1.353(3) . ?
C33 C34 1.420(3) . ?
C34 C35 1.381(3) . ?
C35 C36 1.508(3) . ?
C36 C41 1.385(3) . ?
C36 C37 1.392(3) . ?
C37 C38 1.392(3) . ?
C38 C39 1.381(3) . ?
C39 C40 1.374(3) . ?
C40 C41 1.392(3) . ?

loop_
_geom_hbond_atom_site_label_D
_geom_hbond_atom_site_label_H
_geom_hbond_atom_site_label_A
_geom_hbond_distance_DH
_geom_hbond_distance_HA
_geom_hbond_distance_DA
_geom_hbond_angle_DHA
_geom_hbond_site_symmetry_A
N1 H1A Cl1 0.907(19) 2.24(2) 3.0902(17) 155.9(19) .
N2 H2A Cl1 0.911(19) 2.239(19) 3.1190(17) 162.1(19) .
N3 H3A Cl1 0.875(19) 3.04(2) 3.3955(18) 106.4(17) .
N4 H4A Cl1 0.889(19) 2.294(19) 3.1400(17) 159(2) .

loop_
_cod_related_entry_id
_cod_related_entry_database
_cod_related_entry_code
1 ChemSpider 30661111
